data_2230580
loop_
_publ_author_name
'Manohar, R.'
'Harikrishna, M.'
'Ramanathan, C. R.'
'SureshKumar, M.'
'Gunasekaran, K.'

_publ_section_title
;
 1,7,8,9,10,10-Hexachloro-4-(2-phenylethyl)-4-azatricyclo[5.2.1.0^2,6^]dec-8-ene-3,5-dione
;
_journal_coeditor_code BT5543
_journal_issue 7
_journal_name_full 'Acta Crystallographica Section E'
_journal_page_first o1708
_journal_paper_doi 10.1107/S1600536811022495
_journal_volume 67
_journal_year 2011
_chemical_formula_iupac 'C17 H11 Cl6 N O2'
_chemical_formula_moiety 'C17 H11 Cl6 N O2'
_chemical_formula_sum 'C17 H11 Cl6 N O2'
_chemical_formula_weight 473.97
_chemical_name_systematic
;
1,7,8,9,10,10-Hexachloro-4-(2-phenylethyl)-4-azatricyclo[5.2.1.0^2,6^]dec-
8-ene-3,5-dione
;
_space_group_IT_number 14
_symmetry_cell_setting monoclinic
_symmetry_space_group_name_Hall '-P 2ybc'
_symmetry_space_group_name_H-M 'P 1 21/c 1'
_atom_sites_solution_hydrogens geom
_atom_sites_solution_primary direct
_atom_sites_solution_secondary difmap
_cell_angle_alpha 90.00
_cell_angle_beta 111.276(4)
_cell_angle_gamma 90.00
_cell_formula_units_Z 4
_cell_length_a 13.3009(5)
_cell_length_b 13.6141(5)
_cell_length_c 11.4912(4)
_cell_measurement_temperature 293(2)
_cell_measurement_theta_max 29.3
_cell_measurement_theta_min 3.0
_cell_volume 1939.00(13)
_computing_cell_refinement 'CrysAlis PRO (Oxford Diffraction, 2010)'
_computing_data_collection 'CrysAlis PRO (Oxford Diffraction, 2010)'
_computing_data_reduction 'CrysAlis PRO (Oxford Diffraction, 2010)'
_computing_molecular_graphics 'ORTEP-3 (Farrugia, 1997)'
_computing_publication_material 'SHELXL97 and PLATON (Spek, 2009)'
_computing_structure_refinement 'SHELXL97 (Sheldrick, 2008)'
_computing_structure_solution 'SHELXS97 (Sheldrick, 2008)'
_diffrn_ambient_temperature 293(2)
_diffrn_detector_area_resol_mean 15.9821
_diffrn_measured_fraction_theta_full 0.999
_diffrn_measured_fraction_theta_max 0.842
_diffrn_measurement_device_type 'Oxford Diffraction Xcalibur Eos'
_diffrn_measurement_method \w
_diffrn_radiation_monochromator graphite
_diffrn_radiation_source 'fine-focus sealed tube'
_diffrn_radiation_type MoK\a
_diffrn_radiation_wavelength 0.71073
_diffrn_reflns_av_R_equivalents 0.0209
_diffrn_reflns_av_sigmaI/netI 0.0428
_diffrn_reflns_limit_h_max 17
_diffrn_reflns_limit_h_min -17
_diffrn_reflns_limit_k_max 14
_diffrn_reflns_limit_k_min -17
_diffrn_reflns_limit_l_max 8
_diffrn_reflns_limit_l_min -15
_diffrn_reflns_number 9237
_diffrn_reflns_theta_full 25.00
_diffrn_reflns_theta_max 29.30
_diffrn_reflns_theta_min 2.99
_exptl_absorpt_coefficient_mu 0.898
_exptl_absorpt_correction_T_max 0.984
_exptl_absorpt_correction_T_min 0.978
_exptl_absorpt_correction_type multi-scan
_exptl_absorpt_process_details '(CrysAlis PRO; Oxford Diffraction, 2010)'
_exptl_crystal_colour colourless
_exptl_crystal_density_diffrn 1.624
_exptl_crystal_density_method 'not measured'
_exptl_crystal_description monoclinic
_exptl_crystal_F_000 952
_exptl_crystal_size_max 0.20
_exptl_crystal_size_mid 0.20
_exptl_crystal_size_min 0.20
_refine_diff_density_max 0.488
_refine_diff_density_min -0.542
_refine_ls_extinction_coef 0.0027(7)
_refine_ls_extinction_expression Fc^*^=kFc[1+0.001xFc^2^\l^3^/sin(2\q)]^-1/4^
_refine_ls_extinction_method 'SHELXL97 (Sheldrick, 2008)'
_refine_ls_goodness_of_fit_ref 0.723
_refine_ls_hydrogen_treatment mixed
_refine_ls_matrix_type full
_refine_ls_number_parameters 244
_refine_ls_number_reflns 4457
_refine_ls_number_restraints 0
_refine_ls_restrained_S_all 0.723
_refine_ls_R_factor_all 0.0740
_refine_ls_R_factor_gt 0.0420
_refine_ls_shift/su_max 0.000
_refine_ls_shift/su_mean 0.000
_refine_ls_structure_factor_coef Fsqd
_refine_ls_weighting_details 'calc w=1/[\s^2^(Fo^2^)+(0.0784P)^2^+2.1500P] where P=(Fo^2^+2Fc^2^)/3'
_refine_ls_weighting_scheme calc
_refine_ls_wR_factor_gt 0.1074
_refine_ls_wR_factor_ref 0.1214
_reflns_number_gt 2814
_reflns_number_total 4457
_reflns_threshold_expression I>2\s(I)
_cod_data_source_file bt5543.cif
_cod_data_source_block I
_cod_original_cell_volume 1939.00(12)
_cod_original_sg_symbol_H-M 'P 21/c'
_cod_database_code 2230580
_cod_database_fobs_code 2230580

loop_
_symmetry_equiv_pos_as_xyz
'x, y, z'
'-x, y+1/2, -z+1/2'
'-x, -y, -z'
'x, -y-1/2, z-1/2'

loop_
_atom_site_type_symbol
_atom_site_label
_atom_site_fract_x
_atom_site_fract_y
_atom_site_fract_z
_atom_site_U_iso_or_equiv
_atom_site_adp_type
_atom_site_calc_flag
_atom_site_refinement_flags
_atom_site_occupancy
_atom_site_symmetry_multiplicity
_atom_site_disorder_assembly
_atom_site_disorder_group
C C1 0.2561(2) 0.08000(19) 0.4510(2) 0.0363(5) Uani d . 1 1 . .
C C2 0.31543(19) 0.02382(19) 0.3771(2) 0.0333(5) Uani d . 1 1 . .
C C3 0.36261(19) -0.0735(2) 0.4348(2) 0.0379(6) Uani d . 1 1 . .
C C5 0.2247(2) -0.1141(2) 0.2485(2) 0.0415(6) Uani d . 1 1 . .
C C6 0.22344(19) -0.0031(2) 0.2548(2) 0.0359(6) Uani d . 1 1 . .
C C7 0.1224(2) 0.0410(2) 0.2729(2) 0.0418(6) Uani d . 1 1 . .
C C8 0.1055(2) -0.0167(2) 0.3772(3) 0.0460(7) Uani d . 1 1 . .
C C9 0.1842(2) 0.0067(2) 0.4824(2) 0.0428(6) Uani d . 1 1 . .
C C10 0.1697(2) 0.1367(2) 0.3446(2) 0.0399(6) Uani d . 1 1 . .
C C11 0.3368(3) -0.2506(2) 0.3813(3) 0.0522(7) Uani d . 1 1 . .
H H11A 0.4144 -0.2567 0.4224 0.063 Uiso calc R 1 1 . .
H H11B 0.3154 -0.2875 0.3039 0.063 Uiso calc R 1 1 . .
C C12 0.2821(3) -0.2937(2) 0.4645(4) 0.0644(9) Uani d . 1 1 . .
H H12A 0.2923 -0.2501 0.5346 0.077 Uiso calc R 1 1 . .
H H12B 0.2052 -0.2993 0.4178 0.077 Uiso calc R 1 1 . .
C C13 0.3272(2) -0.3936(2) 0.5125(3) 0.0426(6) Uani d . 1 1 . .
C C14 0.4205(3) -0.4027(2) 0.6155(3) 0.0570(8) Uani d . 1 1 . .
H H14 0.4556 -0.3463 0.6557 0.068 Uiso calc R 1 1 . .
C C15 0.4629(3) -0.4925(3) 0.6604(3) 0.0676(9) Uani d . 1 1 . .
H H15 0.5260 -0.4965 0.7305 0.081 Uiso calc R 1 1 . .
C C16 0.4133(3) -0.5759(3) 0.6031(3) 0.0661(9) Uani d . 1 1 . .
H H16 0.4424 -0.6369 0.6338 0.079 Uiso calc R 1 1 . .
C C17 0.3213(3) -0.5699(2) 0.5008(3) 0.0634(9) Uani d . 1 1 . .
H H17 0.2874 -0.6270 0.4613 0.076 Uiso calc R 1 1 . .
C C18 0.2779(2) -0.4794(2) 0.4550(3) 0.0526(7) Uani d . 1 1 . .
H H18 0.2149 -0.4760 0.3848 0.063 Uiso calc R 1 1 . .
N N4 0.30886(18) -0.14704(16) 0.3532(2) 0.0403(5) Uani d . 1 1 . .
O O1 0.16542(18) -0.16633(17) 0.16898(19) 0.0610(6) Uani d . 1 1 . .
O O2 0.43337(15) -0.08669(16) 0.53428(18) 0.0539(5) Uani d . 1 1 . .
Cl Cl1 0.22370(7) 0.21660(6) 0.26068(7) 0.0601(2) Uani d . 1 1 . .
Cl Cl2 0.07822(7) 0.20423(6) 0.39214(7) 0.0620(2) Uani d . 1 1 . .
Cl Cl3 0.33930(7) 0.15230(6) 0.57446(7) 0.0663(3) Uani d . 1 1 . .
Cl Cl4 0.21264(9) -0.04238(8) 0.62570(8) 0.0806(3) Uani d . 1 1 . .
Cl Cl5 0.01097(7) 0.05813(9) 0.13594(8) 0.0834(3) Uani d . 1 1 . .
Cl Cl6 0.00951(8) -0.10391(8) 0.35359(11) 0.0894(4) Uani d . 1 1 . .
H H1 0.368(2) 0.062(2) 0.366(2) 0.043(7) Uiso d . 1 1 . .
H H2 0.232(2) 0.0211(19) 0.183(2) 0.039(7) Uiso d . 1 1 . .

loop_
_atom_site_aniso_label
_atom_site_aniso_U_11
_atom_site_aniso_U_22
_atom_site_aniso_U_33
_atom_site_aniso_U_12
_atom_site_aniso_U_13
_atom_site_aniso_U_23
C1 0.0423(13) 0.0338(14) 0.0295(11) 0.0036(11) 0.0092(10) -0.0045(10)
C2 0.0310(12) 0.0318(14) 0.0393(13) -0.0037(11) 0.0152(10) -0.0033(10)
C3 0.0329(12) 0.0386(15) 0.0460(14) 0.0032(11) 0.0188(11) 0.0005(12)
C5 0.0459(14) 0.0467(16) 0.0421(14) -0.0073(13) 0.0280(12) -0.0097(12)
C6 0.0377(13) 0.0444(15) 0.0294(12) -0.0014(12) 0.0166(10) -0.0042(11)
C7 0.0340(12) 0.0560(18) 0.0323(12) 0.0029(12) 0.0084(10) -0.0037(12)
C8 0.0456(15) 0.0471(17) 0.0577(17) -0.0020(13) 0.0336(14) -0.0047(13)
C9 0.0601(16) 0.0410(15) 0.0392(14) 0.0146(13) 0.0323(13) 0.0061(12)
C10 0.0452(14) 0.0411(15) 0.0350(13) 0.0101(12) 0.0166(11) 0.0044(11)
C11 0.070(2) 0.0319(15) 0.0702(19) 0.0018(14) 0.0446(17) -0.0006(14)
C12 0.072(2) 0.051(2) 0.091(2) 0.0183(17) 0.055(2) 0.0242(17)
C13 0.0465(15) 0.0388(15) 0.0510(15) 0.0044(13) 0.0279(13) 0.0049(12)
C14 0.0562(18) 0.0514(19) 0.0609(19) -0.0132(16) 0.0182(15) -0.0101(15)
C15 0.0499(18) 0.081(3) 0.063(2) 0.0035(19) 0.0097(15) 0.0122(19)
C16 0.075(2) 0.051(2) 0.083(2) 0.0209(19) 0.041(2) 0.0135(18)
C17 0.087(2) 0.0437(19) 0.071(2) -0.0118(18) 0.043(2) -0.0190(16)
C18 0.0504(16) 0.066(2) 0.0403(14) -0.0050(15) 0.0150(12) -0.0024(14)
N4 0.0498(12) 0.0322(12) 0.0466(12) -0.0012(10) 0.0266(10) -0.0038(10)
O1 0.0680(13) 0.0623(15) 0.0557(12) -0.0209(12) 0.0260(10) -0.0277(11)
O2 0.0415(10) 0.0529(13) 0.0573(12) 0.0088(10) 0.0061(9) 0.0043(10)
Cl1 0.0820(6) 0.0462(4) 0.0617(5) 0.0098(4) 0.0376(4) 0.0159(3)
Cl2 0.0724(5) 0.0608(5) 0.0613(5) 0.0312(4) 0.0343(4) 0.0060(4)
Cl3 0.0743(5) 0.0543(5) 0.0504(4) 0.0050(4) -0.0010(4) -0.0221(4)
Cl4 0.1149(8) 0.0892(7) 0.0602(5) 0.0396(6) 0.0587(5) 0.0350(5)
Cl5 0.0491(4) 0.1271(9) 0.0517(5) 0.0178(5) -0.0085(4) -0.0190(5)
Cl6 0.0718(6) 0.0813(7) 0.1426(9) -0.0319(5) 0.0716(6) -0.0264(6)

loop_
_atom_type_symbol
_atom_type_description
_atom_type_scat_dispersion_real
_atom_type_scat_dispersion_imag
_atom_type_scat_source
C C 0.0033 0.0016 'International Tables Vol C Tables 4.2.6.8 and 6.1.1.4'
H H 0.0000 0.0000 'International Tables Vol C Tables 4.2.6.8 and 6.1.1.4'
N N 0.0061 0.0033 'International Tables Vol C Tables 4.2.6.8 and 6.1.1.4'
O O 0.0106 0.0060 'International Tables Vol C Tables 4.2.6.8 and 6.1.1.4'
Cl Cl 0.1484 0.1585 'International Tables Vol C Tables 4.2.6.8 and 6.1.1.4'

loop_
_geom_angle_atom_site_label_1
_geom_angle_atom_site_label_2
_geom_angle_atom_site_label_3
_geom_angle_site_symmetry_1
_geom_angle_site_symmetry_3
_geom_angle
_geom_angle_publ_flag
C9 C1 C10 . . 99.5(2) ?
C9 C1 C2 . . 107.2(2) ?
C10 C1 C2 . . 101.12(18) ?
C9 C1 Cl3 . . 116.46(17) ?
C10 C1 Cl3 . . 115.44(18) ?
C2 C1 Cl3 . . 115.00(18) ?
C3 C2 C6 . . 105.0(2) ?
C3 C2 C1 . . 113.8(2) ?
C6 C2 C1 . . 102.91(19) ?
C3 C2 H1 . . 110.1(17) ?
C6 C2 H1 . . 113.8(17) ?
C1 C2 H1 . . 111.1(17) ?
O2 C3 N4 . . 124.8(3) ?
O2 C3 C2 . . 127.3(3) ?
N4 C3 C2 . . 107.9(2) ?
O1 C5 N4 . . 124.7(3) ?
O1 C5 C6 . . 127.8(3) ?
N4 C5 C6 . . 107.5(2) ?
C5 C6 C2 . . 105.2(2) ?
C5 C6 C7 . . 114.7(2) ?
C2 C6 C7 . . 103.08(18) ?
C5 C6 H2 . . 107.6(16) ?
C2 C6 H2 . . 114.6(16) ?
C7 C6 H2 . . 111.6(16) ?
C8 C7 C6 . . 106.8(2) ?
C8 C7 C10 . . 99.4(2) ?
C6 C7 C10 . . 101.1(2) ?
C8 C7 Cl5 . . 117.48(19) ?
C6 C7 Cl5 . . 115.15(17) ?
C10 C7 Cl5 . . 114.6(2) ?
C9 C8 C7 . . 107.7(2) ?
C9 C8 Cl6 . . 128.2(2) ?
C7 C8 Cl6 . . 123.8(2) ?
C8 C9 C1 . . 107.5(2) ?
C8 C9 Cl4 . . 128.4(2) ?
C1 C9 Cl4 . . 123.8(2) ?
C1 C10 C7 . . 92.4(2) ?
C1 C10 Cl2 . . 114.45(16) ?
C7 C10 Cl2 . . 114.29(18) ?
C1 C10 Cl1 . . 113.92(18) ?
C7 C10 Cl1 . . 113.21(17) ?
Cl2 C10 Cl1 . . 108.11(15) ?
N4 C11 C12 . . 111.8(2) ?
N4 C11 H11A . . 109.3 ?
C12 C11 H11A . . 109.3 ?
N4 C11 H11B . . 109.3 ?
C12 C11 H11B . . 109.3 ?
H11A C11 H11B . . 107.9 ?
C13 C12 C11 . . 111.3(2) ?
C13 C12 H12A . . 109.4 ?
C11 C12 H12A . . 109.4 ?
C13 C12 H12B . . 109.4 ?
C11 C12 H12B . . 109.4 ?
H12A C12 H12B . . 108.0 ?
C14 C13 C18 . . 117.3(3) ?
C14 C13 C12 . . 120.8(3) ?
C18 C13 C12 . . 122.0(3) ?
C15 C14 C13 . . 121.7(3) ?
C15 C14 H14 . . 119.1 ?
C13 C14 H14 . . 119.1 ?
C16 C15 C14 . . 120.2(3) ?
C16 C15 H15 . . 119.9 ?
C14 C15 H15 . . 119.9 ?
C15 C16 C17 . . 119.8(3) ?
C15 C16 H16 . . 120.1 ?
C17 C16 H16 . . 120.1 ?
C16 C17 C18 . . 120.3(3) ?
C16 C17 H17 . . 119.9 ?
C18 C17 H17 . . 119.9 ?
C13 C18 C17 . . 120.7(3) ?
C13 C18 H18 . . 119.6 ?
C17 C18 H18 . . 119.6 ?
C3 N4 C5 . . 114.2(2) ?
C3 N4 C11 . . 121.4(2) ?
C5 N4 C11 . . 124.3(2) ?

loop_
_geom_bond_atom_site_label_1
_geom_bond_atom_site_label_2
_geom_bond_site_symmetry_2
_geom_bond_distance
_geom_bond_publ_flag
C1 C9 . 1.514(4) ?
C1 C10 . 1.547(3) ?
C1 C2 . 1.554(3) ?
C1 Cl3 . 1.751(2) ?
C2 C3 . 1.512(4) ?
C2 C6 . 1.535(3) ?
C2 H1 . 0.91(3) ?
C3 O2 . 1.202(3) ?
C3 N4 . 1.381(3) ?
C5 O1 . 1.200(3) ?
C5 N4 . 1.387(3) ?
C5 C6 . 1.514(4) ?
C6 C7 . 1.552(3) ?
C6 H2 . 0.93(3) ?
C7 C8 . 1.517(4) ?
C7 C10 . 1.548(4) ?
C7 Cl5 . 1.742(3) ?
C8 C9 . 1.319(4) ?
C8 Cl6 . 1.692(3) ?
C9 Cl4 . 1.688(3) ?
C10 Cl2 . 1.762(3) ?
C10 Cl1 . 1.769(3) ?
C11 N4 . 1.464(3) ?
C11 C12 . 1.515(4) ?
C11 H11A . 0.9700 ?
C11 H11B . 0.9700 ?
C12 C13 . 1.507(4) ?
C12 H12A . 0.9700 ?
C12 H12B . 0.9700 ?
C13 C14 . 1.375(4) ?
C13 C18 . 1.384(4) ?
C14 C15 . 1.366(5) ?
C14 H14 . 0.9300 ?
C15 C16 . 1.357(5) ?
C15 H15 . 0.9300 ?
C16 C17 . 1.357(5) ?
C16 H16 . 0.9300 ?
C17 C18 . 1.382(5) ?
C17 H17 . 0.9300 ?
C18 H18 . 0.9300 ?

loop_
_geom_hbond_atom_site_label_D
_geom_hbond_atom_site_label_H
_geom_hbond_atom_site_label_A
_geom_hbond_site_symmetry_A
_geom_hbond_distance_DH
_geom_hbond_distance_HA
_geom_hbond_distance_DA
_geom_hbond_angle_DHA
C2 H1 O2 3_656 0.91(3) 2.50(3) 3.235(3) 138(2)
